data_4124799
loop_
_publ_author_name
'Glen, G.L.'

_publ_section_title
;
 A neutron diffraction study of alpha-lead azide
;
_journal_name_full 'Journal of the American Chemical Society'
_journal_page_first 3892
_journal_page_last 3894
_journal_volume 85
_journal_year 1963
_chemical_formula_sum 'N6 Pb'
_chemical_name_systematic 'Pb (N3)2'
_space_group_IT_number 33
_symmetry_space_group_name_Hall 'P 2c -2n'
_symmetry_space_group_name_H-M 'P n a 21'
_cell_angle_alpha 90
_cell_angle_beta 90
_cell_angle_gamma 90
_cell_formula_units_Z 12
_cell_length_a 6.63
_cell_length_b 11.31
_cell_length_c 16.25
_cell_volume 1218.511
_citation_journal_id_ASTM JACSAT
_cod_data_source_file Glen_JACSAT_1963_646.cif
_cod_data_source_block N6Pb1
_cod_original_formula_sum 'N6 Pb1'
_cod_database_code 4124799

loop_
_symmetry_equiv_pos_as_xyz
x,y,z
-x,-y,z+1/2
-x+1/2,y+1/2,z+1/2
x+1/2,-y+1/2,z

loop_
_atom_site_label
_atom_site_type_symbol
_atom_site_fract_x
_atom_site_fract_y
_atom_site_fract_z
_atom_site_occupancy
_atom_site_U_iso_or_equiv
N14 N 0.524 -0.047 0.249 1 0.0
N15 N 0.67 -0.11 0.249 1 0.0
N2 N 0.654 0.214 0.25 1 0.0
N18 N 0.677 0 0.049 1 0.0
Pb2 Pb+2 0.344 0.121 0.415 1 0.0
N1 N 0.665 0.214 0.178 1 0.0
N7 N 0.621 0.21 -0.137 1 0.0
N16 N 0.975 0.006 0.121 1 0.0
N4 N 0.596 0.266 0.498 1 0.0
N11 N 0.831 -0.005 0.412 1 0.0
N12 N 0.685 -0.011 0.449 1 0.0
N9 N 0.599 0.266 0.002 1 0.0
N6 N 0.616 0.205 0.632 1 0.0
Pb3 Pb+2 0.333 0.122 0.092 1 0.0
Pb1 Pb+2 0.064 -0.14 0.247 1 0.0
N8 N 0.61 0.237 -0.068 1 0.0
N10 N 0.993 0.001 0.368 1 0.0
N13 N 0.378 0.014 0.249 1 0.0
N17 N 0.835 0.003 0.087 1 0.0
N5 N 0.607 0.235 0.567 1 0.0
N3 N 0.646 0.214 0.321 1 0.0
